data_1569288
loop_
_publ_author_name
'Xu, Xuexia'
'Yang, Qin'
'Wang, Lanteng'
'Zheng, Jie'
'Gu, Yang'
'Xing, Xiwen'
'Zhou, Jiahai'

_publ_section_title
;
 Enzymatic hydrolysis of l-azetidine-2-carboxylate ring opening
;
_journal_issue 13
_journal_name_full 'Catalysis Science &amp; Technology'
_journal_page_first 3953
_journal_page_last 3962
_journal_paper_doi 10.1039/D3CY00366C
_journal_volume 13
_journal_year 2023
_chemical_absolute_configuration ad
_chemical_formula_moiety 'C4 H11 N O4'
_chemical_formula_sum 'C4 H11 N O4'
_chemical_formula_weight 137.14
_space_group_IT_number 4
_space_group_name_Hall 'P 2yb'
_space_group_name_H-M_alt 'P 1 21 1'
_symmetry_cell_setting monoclinic
_symmetry_space_group_name_H-M 'P 1 21 1'
_atom_sites_solution_hydrogens geom
_atom_sites_solution_primary direct
_atom_sites_solution_secondary difmap
_audit_creation_method SHELXL-97
_audit_update_record
;
2022-12-09 deposited with the CCDC.	2023-05-26 downloaded from the CCDC.
;
_cell_angle_alpha 90.00
_cell_angle_beta 98.338(2)
_cell_angle_gamma 90.00
_cell_formula_units_Z 4
_cell_length_a 5.8966(5)
_cell_length_b 14.2652(11)
_cell_length_c 7.4117(6)
_cell_measurement_reflns_used 9911
_cell_measurement_temperature 103(2)
_cell_measurement_theta_max 78.99
_cell_measurement_theta_min 6.20
_cell_volume 616.85(9)
_computing_cell_refinement 'Bruker SAINT'
_computing_data_collection 'Bruker APEX2'
_computing_data_reduction 'Bruker SAINT'
_computing_molecular_graphics 'Bruker SHELXTL'
_computing_publication_material 'Bruker SHELXTL'
_computing_structure_refinement 'SHELXL-2014 (Sheldrick 2014)'
_computing_structure_solution 'SHELXS-97 (Sheldrick 2008)'
_diffrn_ambient_temperature 103(2)
_diffrn_measured_fraction_theta_full 0.983
_diffrn_measured_fraction_theta_max 0.983
_diffrn_measurement_device_type 'Bruker APEX-II CCD'
_diffrn_measurement_method '\f and \w scans'
_diffrn_radiation_monochromator graphite
_diffrn_radiation_source 'fine-focus sealed tube'
_diffrn_radiation_type CuK\a
_diffrn_radiation_wavelength 1.54178
_diffrn_reflns_av_R_equivalents 0.0496
_diffrn_reflns_av_sigmaI/netI 0.0459
_diffrn_reflns_limit_h_max 7
_diffrn_reflns_limit_h_min -7
_diffrn_reflns_limit_k_max 17
_diffrn_reflns_limit_k_min -17
_diffrn_reflns_limit_l_max 8
_diffrn_reflns_limit_l_min -8
_diffrn_reflns_number 9343
_diffrn_reflns_theta_full 67.90
_diffrn_reflns_theta_max 67.90
_diffrn_reflns_theta_min 6.03
_exptl_absorpt_coefficient_mu 1.139
_exptl_absorpt_correction_T_max 0.7542
_exptl_absorpt_correction_T_min 0.4550
_exptl_absorpt_correction_type multi-scan
_exptl_absorpt_process_details SADABS
_exptl_crystal_colour colorless
_exptl_crystal_density_diffrn 1.477
_exptl_crystal_density_method 'not measured'
_exptl_crystal_description column
_exptl_crystal_F_000 296
_exptl_crystal_size_max 0.30
_exptl_crystal_size_mid 0.05
_exptl_crystal_size_min 0.05
_refine_diff_density_max 0.237
_refine_diff_density_min -0.237
_refine_diff_density_rms 0.059
_refine_ls_abs_structure_details 'Flack H D (1983), Acta Cryst. A39, 876-881'
_refine_ls_abs_structure_Flack 0.07(15)
_refine_ls_extinction_method none
_refine_ls_goodness_of_fit_ref 1.116
_refine_ls_hydrogen_treatment mixed
_refine_ls_matrix_type full
_refine_ls_number_parameters 187
_refine_ls_number_reflns 2175
_refine_ls_number_restraints 1
_refine_ls_restrained_S_all 1.116
_refine_ls_R_factor_all 0.0338
_refine_ls_R_factor_gt 0.0337
_refine_ls_shift/su_max 0.000
_refine_ls_shift/su_mean 0.000
_refine_ls_structure_factor_coef Fsqd
_refine_ls_weighting_details 'calc w=1/[\s^2^(Fo^2^)+(0.0522P)^2^+0.0844P] where P=(Fo^2^+2Fc^2^)/3'
_refine_ls_weighting_scheme calc
_refine_ls_wR_factor_gt 0.0841
_refine_ls_wR_factor_ref 0.0842
_reflns_number_gt 2162
_reflns_number_total 2175
_reflns_threshold_expression >2sigma(I)
_cod_data_source_file d3cy00366c2.cif
_cod_data_source_block 221126d
_cod_depositor_comments
;
The following automatic conversions were performed:

data item '_symmetry_cell_setting' value 'Monoclinic' was changed to
'monoclinic' in accordance with the
/home/data/users/saulius/crontab/automatic-downloads/rss-feeds/RSC/lib/dictionaries/cif_core.dic
dictionary named 'cif_core.dic' version 2.4.2 last updated on
2011-04-26.

Automatic conversion script
Id: cif_fix_values 8170 2020-07-09 18:12:32Z antanas 

 Adding full bibliography for 1569288.cif.
;
_cod_original_sg_symbol_H-M P2(1)
_cod_database_code 1569288

loop_
_symmetry_equiv_pos_as_xyz
'x, y, z'
'-x, y+1/2, -z'

loop_
_atom_site_label
_atom_site_type_symbol
_atom_site_fract_x
_atom_site_fract_y
_atom_site_fract_z
_atom_site_U_iso_or_equiv
_atom_site_adp_type
_atom_site_occupancy
_atom_site_symmetry_multiplicity
_atom_site_calc_flag
_atom_site_refinement_flags
_atom_site_disorder_assembly
_atom_site_disorder_group
O1 O 0.43822(18) 0.50823(8) 0.00138(15) 0.0153(3) Uani 1 1 d . . .
O1' O 0.71420(18) 0.35300(8) 0.03668(15) 0.0131(2) Uani 1 1 d . . .
H1'B H 0.8437 0.3745 -0.0086 0.020 Uiso 1 1 d R . .
H1'A H 0.5982 0.3988 0.0294 0.020 Uiso 1 1 d R . .
O2 O 0.14392(19) 0.40917(8) -0.04114(15) 0.0151(3) Uani 1 1 d . . .
O2' O 0.81690(18) 0.65864(8) 0.43124(14) 0.0130(3) Uani 1 1 d . . .
H2'A H 0.7032 0.6345 0.4708 0.019 Uiso 1 1 d R . .
H2'B H 0.9244 0.6181 0.4367 0.019 Uiso 1 1 d R . .
O3 O 0.19799(18) 0.64497(8) -0.19720(14) 0.0121(2) Uani 1 1 d . . .
H3A H 0.2743 0.6265 -0.2776 0.018 Uiso 1 1 calc R . .
O4 O 0.10507(19) 0.49860(8) 0.44213(15) 0.0143(3) Uani 1 1 d . . .
O5 O 0.41696(19) 0.58617(8) 0.52018(16) 0.0139(3) Uani 1 1 d . . .
O6 O 0.35312(18) 0.35743(8) 0.31471(14) 0.0120(2) Uani 1 1 d . . .
H6A H 0.3093 0.3736 0.2063 0.018 Uiso 1 1 calc R . .
N1 N -0.4015(2) 0.69296(10) 0.06155(18) 0.0129(3) Uani 1 1 d . . .
H1A H -0.496(4) 0.7405(18) 0.026(3) 0.024(6) Uiso 1 1 d . . .
H1B H -0.334(4) 0.6956(16) 0.174(3) 0.022(5) Uiso 1 1 d . . .
H1C H -0.496(5) 0.632(2) 0.052(4) 0.042(7) Uiso 1 1 d . . .
N2 N 0.9015(2) 0.32035(11) 0.42156(18) 0.0114(3) Uani 1 1 d . . .
H2A H 0.996(4) 0.3699(17) 0.435(3) 0.017(5) Uiso 1 1 d . . .
H2B H 1.014(4) 0.2759(16) 0.438(3) 0.017(5) Uiso 1 1 d . . .
H2C H 0.820(4) 0.3210(19) 0.318(4) 0.031(6) Uiso 1 1 d . . .
C1 C 0.2325(3) 0.48852(12) -0.0548(2) 0.0116(3) Uani 1 1 d . . .
C2 C 0.0761(3) 0.56846(11) -0.1362(2) 0.0111(3) Uani 1 1 d . . .
H2D H -0.0343 0.5437 -0.2406 0.013 Uiso 1 1 calc R . .
C3 C -0.0568(3) 0.60429(11) 0.0111(2) 0.0118(3) Uani 1 1 d . . .
H3B H 0.0522 0.6284 0.1149 0.014 Uiso 1 1 calc R . .
H3C H -0.1431 0.5518 0.0561 0.014 Uiso 1 1 calc R . .
C4 C -0.2230(3) 0.68189(11) -0.0605(2) 0.0137(3) Uani 1 1 d . . .
H4A H -0.1384 0.7416 -0.0658 0.016 Uiso 1 1 calc R . .
H4B H -0.2969 0.6663 -0.1854 0.016 Uiso 1 1 calc R . .
C5 C 0.3168(3) 0.51208(11) 0.4586(2) 0.0111(3) Uani 1 1 d . . .
C6 C 0.4730(3) 0.43242(11) 0.4102(2) 0.0105(3) Uani 1 1 d . . .
H6B H 0.5858 0.4584 0.3348 0.013 Uiso 1 1 calc R . .
C7 C 0.6030(3) 0.39286(12) 0.5874(2) 0.0123(3) Uani 1 1 d . . .
H7A H 0.7042 0.4424 0.6480 0.015 Uiso 1 1 calc R . .
H7B H 0.4910 0.3764 0.6696 0.015 Uiso 1 1 calc R . .
C8 C 0.7471(3) 0.30729(12) 0.5624(2) 0.0135(3) Uani 1 1 d . . .
H8A H 0.8412 0.2918 0.6803 0.016 Uiso 1 1 calc R . .
H8B H 0.6441 0.2535 0.5270 0.016 Uiso 1 1 calc R . .

loop_
_atom_site_aniso_label
_atom_site_aniso_U_11
_atom_site_aniso_U_22
_atom_site_aniso_U_33
_atom_site_aniso_U_23
_atom_site_aniso_U_13
_atom_site_aniso_U_12
O1 0.0059(6) 0.0185(6) 0.0211(6) 0.0023(5) 0.0007(4) 0.0001(4)
O1' 0.0065(5) 0.0170(6) 0.0165(5) 0.0013(4) 0.0037(4) 0.0003(4)
O2 0.0087(6) 0.0149(6) 0.0219(6) 0.0026(5) 0.0033(4) 0.0000(4)
O2' 0.0062(6) 0.0164(6) 0.0169(5) 0.0013(4) 0.0040(4) 0.0008(4)
O3 0.0092(6) 0.0145(5) 0.0141(5) 0.0000(4) 0.0065(4) -0.0013(4)
O4 0.0058(5) 0.0169(6) 0.0208(6) -0.0010(5) 0.0037(4) 0.0010(4)
O5 0.0081(5) 0.0146(6) 0.0202(5) -0.0032(4) 0.0063(4) -0.0019(4)
O6 0.0093(5) 0.0153(5) 0.0113(5) -0.0021(4) 0.0015(4) -0.0007(4)
N1 0.0065(7) 0.0187(7) 0.0135(7) -0.0007(5) 0.0014(5) 0.0029(6)
N2 0.0037(6) 0.0153(7) 0.0150(7) -0.0009(5) 0.0006(5) -0.0003(6)
C1 0.0077(8) 0.0169(8) 0.0112(7) -0.0005(6) 0.0051(5) 0.0014(6)
C2 0.0059(7) 0.0148(8) 0.0123(7) 0.0006(6) 0.0011(5) -0.0022(6)
C3 0.0037(8) 0.0174(7) 0.0146(7) 0.0024(6) 0.0029(6) 0.0012(6)
C4 0.0087(7) 0.0179(9) 0.0153(7) 0.0015(6) 0.0044(6) 0.0020(6)
C5 0.0074(8) 0.0177(8) 0.0091(7) 0.0026(6) 0.0039(5) 0.0007(6)
C6 0.0048(7) 0.0137(8) 0.0136(7) -0.0015(6) 0.0035(5) 0.0000(6)
C7 0.0052(7) 0.0195(8) 0.0128(7) -0.0013(6) 0.0029(6) 0.0006(6)
C8 0.0067(7) 0.0182(8) 0.0160(7) 0.0011(6) 0.0034(5) 0.0003(7)

loop_
_atom_type_symbol
_atom_type_description
_atom_type_scat_dispersion_real
_atom_type_scat_dispersion_imag
_atom_type_scat_source
C C 0.0181 0.0091 'International Tables Vol C Tables 4.2.6.8 and 6.1.1.4'
H H 0.0000 0.0000 'International Tables Vol C Tables 4.2.6.8 and 6.1.1.4'
N N 0.0311 0.0180 'International Tables Vol C Tables 4.2.6.8 and 6.1.1.4'
O O 0.0492 0.0322 'International Tables Vol C Tables 4.2.6.8 and 6.1.1.4'

loop_
_geom_angle_atom_site_label_1
_geom_angle_atom_site_label_2
_geom_angle_atom_site_label_3
_geom_angle
_geom_angle_site_symmetry_1
_geom_angle_site_symmetry_3
_geom_angle_publ_flag
H1'B O1' H1'A 112.3 . . ?
H2'A O2' H2'B 109.2 . . ?
C2 O3 H3A 109.5 . . ?
C6 O6 H6A 109.5 . . ?
C4 N1 H1A 111.6(16) . . ?
C4 N1 H1B 108.6(15) . . ?
H1A N1 H1B 115(2) . . ?
C4 N1 H1C 106.8(16) . . ?
H1A N1 H1C 108(2) . . ?
H1B N1 H1C 106(2) . . ?
C8 N2 H2A 116.9(14) . . ?
C8 N2 H2B 109.1(14) . . ?
H2A N2 H2B 96.0(18) . . ?
C8 N2 H2C 107.9(17) . . ?
H2A N2 H2C 111(2) . . ?
H2B N2 H2C 116(2) . . ?
O1 C1 O2 124.58(15) . . ?
O1 C1 C2 117.44(14) . . ?
O2 C1 C2 117.89(13) . . ?
O3 C2 C3 107.93(13) . . ?
O3 C2 C1 113.22(12) . . ?
C3 C2 C1 108.07(12) . . ?
O3 C2 H2D 109.2 . . ?
C3 C2 H2D 109.2 . . ?
C1 C2 H2D 109.2 . . ?
C2 C3 C4 111.51(12) . . ?
C2 C3 H3B 109.3 . . ?
C4 C3 H3B 109.3 . . ?
C2 C3 H3C 109.3 . . ?
C4 C3 H3C 109.3 . . ?
H3B C3 H3C 108.0 . . ?
N1 C4 C3 109.93(13) . . ?
N1 C4 H4A 109.7 . . ?
C3 C4 H4A 109.7 . . ?
N1 C4 H4B 109.7 . . ?
C3 C4 H4B 109.7 . . ?
H4A C4 H4B 108.2 . . ?
O4 C5 O5 124.83(15) . . ?
O4 C5 C6 119.12(14) . . ?
O5 C5 C6 115.99(13) . . ?
O6 C6 C7 107.61(13) . . ?
O6 C6 C5 113.75(11) . . ?
C7 C6 C5 108.35(12) . . ?
O6 C6 H6B 109.0 . . ?
C7 C6 H6B 109.0 . . ?
C5 C6 H6B 109.0 . . ?
C8 C7 C6 114.36(13) . . ?
C8 C7 H7A 108.7 . . ?
C6 C7 H7A 108.7 . . ?
C8 C7 H7B 108.7 . . ?
C6 C7 H7B 108.7 . . ?
H7A C7 H7B 107.6 . . ?
N2 C8 C7 113.27(13) . . ?
N2 C8 H8A 108.9 . . ?
C7 C8 H8A 108.9 . . ?
N2 C8 H8B 108.9 . . ?
C7 C8 H8B 108.9 . . ?
H8A C8 H8B 107.7 . . ?

loop_
_geom_bond_atom_site_label_1
_geom_bond_atom_site_label_2
_geom_bond_distance
_geom_bond_site_symmetry_2
_geom_bond_publ_flag
O1 C1 1.256(2) . ?
O1' H1'B 0.9292 . ?
O1' H1'A 0.9415 . ?
O2 C1 1.257(2) . ?
O2' H2'A 0.8433 . ?
O2' H2'B 0.8551 . ?
O3 C2 1.4165(19) . ?
O3 H3A 0.8400 . ?
O4 C5 1.252(2) . ?
O5 C5 1.263(2) . ?
O6 C6 1.4142(19) . ?
O6 H6A 0.8400 . ?
N1 C4 1.493(2) . ?
N1 H1A 0.89(3) . ?
N1 H1B 0.87(2) . ?
N1 H1C 1.02(3) . ?
N2 C8 1.493(2) . ?
N2 H2A 0.90(2) . ?
N2 H2B 0.91(3) . ?
N2 H2C 0.84(3) . ?
C1 C2 1.534(2) . ?
C2 C3 1.522(2) . ?
C2 H2D 1.0000 . ?
C3 C4 1.522(2) . ?
C3 H3B 0.9900 . ?
C3 H3C 0.9900 . ?
C4 H4A 0.9900 . ?
C4 H4B 0.9900 . ?
C5 C6 1.538(2) . ?
C6 C7 1.530(2) . ?
C6 H6B 1.0000 . ?
C7 C8 1.514(2) . ?
C7 H7A 0.9900 . ?
C7 H7B 0.9900 . ?
C8 H8A 0.9900 . ?
C8 H8B 0.9900 . ?

loop_
_geom_hbond_atom_site_label_D
_geom_hbond_atom_site_label_H
_geom_hbond_atom_site_label_A
_geom_hbond_distance_DH
_geom_hbond_distance_HA
_geom_hbond_distance_DA
_geom_hbond_angle_DHA
_geom_hbond_site_symmetry_A
O1' H1'B O2 0.93 1.89 2.7963(16) 165.4 1_655
O1' H1'A O1 0.94 1.82 2.7380(16) 164.0 .
O2' H2'A O5 0.84 1.91 2.7415(15) 170.0 .
O2' H2'B O4 0.86 2.01 2.8400(16) 164.5 1_655
O3 H3A O5 0.84 1.91 2.7464(16) 173.5 1_554
O6 H6A O2 0.84 2.01 2.8423(16) 169.1 .
N1 H1A O1' 0.89(3) 2.07(3) 2.9584(19) 176(2) 2
N1 H1B O2' 0.87(2) 2.05(2) 2.8953(17) 163(2) 1_455
N1 H1C O1 1.02(3) 1.84(3) 2.8131(18) 157(3) 1_455
N1 H1C O3 1.02(3) 2.39(3) 2.8999(17) 109(2) 1_455
N2 H2A O4 0.90(2) 1.94(2) 2.8065(19) 160.8(19) 1_655
N2 H2A O6 0.90(2) 2.41(2) 2.9341(16) 117.6(16) 1_655
N2 H2B O2' 0.91(3) 2.11(2) 2.9568(19) 154(2) 2_746
N2 H2C O1' 0.84(3) 2.14(3) 2.9430(18) 159(2) .

loop_
_geom_torsion_atom_site_label_1
_geom_torsion_atom_site_label_2
_geom_torsion_atom_site_label_3
_geom_torsion_atom_site_label_4
_geom_torsion
_geom_torsion_site_symmetry_1
_geom_torsion_site_symmetry_2
_geom_torsion_site_symmetry_3
_geom_torsion_site_symmetry_4
_geom_torsion_publ_flag
O1 C1 C2 O3 21.54(19) . . . . ?
O2 C1 C2 O3 -161.74(13) . . . . ?
O1 C1 C2 C3 -97.96(16) . . . . ?
O2 C1 C2 C3 78.76(17) . . . . ?
O3 C2 C3 C4 59.17(15) . . . . ?
C1 C2 C3 C4 -178.05(13) . . . . ?
C2 C3 C4 N1 161.05(13) . . . . ?
O4 C5 C6 O6 12.60(19) . . . . ?
O5 C5 C6 O6 -170.20(13) . . . . ?
O4 C5 C6 C7 -107.01(16) . . . . ?
O5 C5 C6 C7 70.18(17) . . . . ?
O6 C6 C7 C8 50.92(17) . . . . ?
C5 C6 C7 C8 174.32(13) . . . . ?
C6 C7 C8 N2 50.82(18) . . . . ?
